data_1519913
loop_
_publ_author_name
'Taylor, P. G.'
'Callear, Samantha K.'
'Hursthouse, Michael B.'

_publ_section_title
;
 C16H24CL4N2O3Si2
;
_journal_name_full 'Crystal Structure Report Archive'
_journal_page_first 602
_journal_year 2008
_chemical_formula_sum 'C16 H24 Cl4 N2 O3 Si2'
_chemical_formula_weight 490.35
_space_group_IT_number 14
_symmetry_cell_setting monoclinic
_symmetry_space_group_name_Hall '-P 2ybc'
_symmetry_space_group_name_H-M 'P 1 21/c 1'
_atom_sites_solution_hydrogens geom
_atom_sites_solution_primary direct
_atom_sites_solution_secondary difmap
_cell_angle_alpha 90.00
_cell_angle_beta 114.370(4)
_cell_angle_gamma 90.00
_cell_formula_units_Z 2
_cell_length_a 7.6666(4)
_cell_length_b 18.2992(14)
_cell_length_c 8.9265(5)
_cell_measurement_reflns_used 19351
_cell_measurement_temperature 120(2)
_cell_measurement_theta_max 27.48
_cell_measurement_theta_min 2.91
_cell_volume 1140.74(13)
_computing_cell_refinement 'DENZO (Otwinowski & Minor, 1997) & COLLECT (Hooft, R.W.W., 1998)'
_computing_data_collection 'COLLECT (Hooft, R.W.W., 1998)'
_computing_data_reduction 'DENZO (Otwinowski & Minor, 1997) & COLLECT (Hooft, R.W.W., 1998)'
_computing_structure_refinement 'SHELXL-97 (Sheldrick, 2008)'
_diffrn_ambient_temperature 120(2)
_diffrn_detector_area_resol_mean 9.091
_diffrn_measured_fraction_theta_full 0.998
_diffrn_measured_fraction_theta_max 0.998
_diffrn_measurement_device_type 'Bruker-Nonius Roper CCD camera on \k-goniostat'
_diffrn_measurement_method '\f & \w scans'
_diffrn_radiation_monochromator graphite
_diffrn_radiation_source 'Bruker-Nonius FR591 rotating anode'
_diffrn_radiation_type MoK\a
_diffrn_radiation_wavelength 0.71073
_diffrn_reflns_av_R_equivalents 0.0855
_diffrn_reflns_av_sigmaI/netI 0.0742
_diffrn_reflns_limit_h_max 9
_diffrn_reflns_limit_h_min -9
_diffrn_reflns_limit_k_max 23
_diffrn_reflns_limit_k_min -23
_diffrn_reflns_limit_l_max 11
_diffrn_reflns_limit_l_min -11
_diffrn_reflns_number 14006
_diffrn_reflns_theta_full 27.48
_diffrn_reflns_theta_max 27.48
_diffrn_reflns_theta_min 3.16
_exptl_absorpt_coefficient_mu 0.643
_exptl_absorpt_correction_T_max 0.9564
_exptl_absorpt_correction_T_min 0.8768
_exptl_absorpt_correction_type multi-scan
_exptl_absorpt_process_details 'SADABS 2007/2 (Sheldrick, G.M., 2007)'
_exptl_crystal_colour colourless
_exptl_crystal_density_diffrn 1.428
_exptl_crystal_density_method 'not measured'
_exptl_crystal_description block
_exptl_crystal_F_000 508
_exptl_crystal_size_max 0.21
_exptl_crystal_size_mid 0.14
_exptl_crystal_size_min 0.07
_refine_diff_density_max 1.332
_refine_diff_density_min -0.548
_refine_diff_density_rms 0.100
_refine_ls_extinction_method none
_refine_ls_goodness_of_fit_ref 1.065
_refine_ls_hydrogen_treatment constr
_refine_ls_matrix_type full
_refine_ls_number_parameters 124
_refine_ls_number_reflns 2606
_refine_ls_number_restraints 0
_refine_ls_restrained_S_all 1.065
_refine_ls_R_factor_all 0.0978
_refine_ls_R_factor_gt 0.0631
_refine_ls_shift/su_max 0.000
_refine_ls_shift/su_mean 0.000
_refine_ls_structure_factor_coef Fsqd
_refine_ls_weighting_details 'calc w=1/[\s^2^(Fo^2^)+(0.0502P)^2^+2.7934P] where P=(Fo^2^+2Fc^2^)/3'
_refine_ls_weighting_scheme calc
_refine_ls_wR_factor_gt 0.1456
_refine_ls_wR_factor_ref 0.1604
_reflns_number_gt 1824
_reflns_number_total 2606
_reflns_threshold_expression >2\s(I)
_cod_data_source_file eCrystal-602.cif
_cod_data_source_block 2008src0909
_cod_depositor_comments
;
Citation :
Taylor, P. G. and Callear, Samantha K. and Hursthouse, Michael B. (2008) 
University of Southampton, Crystal Structure Report Archive. 
(doi:10.5258/ecrystals/602)

More at:
http://ecrystals.chem.soton.ac.uk/602/
;
_cod_original_cell_volume 1140.74(12)
_cod_original_sg_symbol_H-M P21/c
_cod_database_code 1519913

loop_
_symmetry_equiv_pos_as_xyz
'x, y, z'
'-x, y+1/2, -z+1/2'
'-x, -y, -z'
'x, -y-1/2, z-1/2'

loop_
_atom_site_label
_atom_site_type_symbol
_atom_site_fract_x
_atom_site_fract_y
_atom_site_fract_z
_atom_site_U_iso_or_equiv
_atom_site_adp_type
_atom_site_occupancy
_atom_site_symmetry_multiplicity
_atom_site_calc_flag
_atom_site_refinement_flags
_atom_site_disorder_assembly
_atom_site_disorder_group
C2 C 1.2457(6) 0.6603(2) 0.8240(4) 0.0256(8) Uani 1 1 d . . .
C3 C 1.0658(6) 0.6722(2) 0.6955(5) 0.0292(9) Uani 1 1 d . . .
H3 H 1.0528 0.6735 0.5850 0.035 Uiso 1 1 calc R . .
C4 C 0.9094(6) 0.6820(2) 0.7291(5) 0.0337(9) Uani 1 1 d . . .
H4 H 0.7873 0.6907 0.6423 0.040 Uiso 1 1 calc R . .
C5 C 0.9299(6) 0.6793(2) 0.8927(5) 0.0323(9) Uani 1 1 d . . .
H5 H 0.8220 0.6865 0.9177 0.039 Uiso 1 1 calc R . .
C6 C 1.1044(6) 0.6662(2) 1.0144(5) 0.0292(9) Uani 1 1 d . . .
H6 H 1.1184 0.6641 1.1252 0.035 Uiso 1 1 calc R . .
C7 C 1.4503(6) 0.6402(2) 1.1170(4) 0.0256(8) Uani 1 1 d . . .
H7A H 1.4576 0.6652 1.2178 0.031 Uiso 1 1 calc R . .
H7B H 1.5536 0.6599 1.0893 0.031 Uiso 1 1 calc R . .
C9 C 1.2900(6) 0.4978(2) 1.2049(5) 0.0340(10) Uani 1 1 d . . .
H9A H 1.1725 0.4953 1.1035 0.051 Uiso 1 1 calc R . .
H9B H 1.2679 0.5285 1.2854 0.051 Uiso 1 1 calc R . .
H9C H 1.3267 0.4485 1.2499 0.051 Uiso 1 1 calc R . .
C10 C 1.7192(6) 0.5322(2) 1.3432(5) 0.0327(9) Uani 1 1 d . . .
H10A H 1.7074 0.5574 1.4367 0.039 Uiso 1 1 calc R . .
H10B H 1.7494 0.4802 1.3735 0.039 Uiso 1 1 calc R . .
N1 N 1.2622(4) 0.65581(16) 0.9802(4) 0.0230(7) Uani 1 1 d . . .
O1 O 1.5205(12) 0.5025(5) 1.0033(12) 0.0218(11) Uiso 0.50 1 d PD . .
O2 O 1.4068(4) 0.65019(16) 0.8069(3) 0.0303(7) Uani 1 1 d . . .
H2 H 1.3843 0.6501 0.7064 0.045 Uiso 1 1 calc R . .
Si1 Si 1.48854(16) 0.53870(6) 1.15845(12) 0.0261(3) Uani 1 1 d . . .
Cl1 Cl 0.38287(14) 0.66874(5) 0.48049(11) 0.0297(3) Uani 1 1 d . . .
Cl2 Cl 1.90858(17) 0.57267(9) 1.30438(15) 0.0557(4) Uani 1 1 d . . .

loop_
_atom_site_aniso_label
_atom_site_aniso_U_11
_atom_site_aniso_U_22
_atom_site_aniso_U_33
_atom_site_aniso_U_23
_atom_site_aniso_U_13
_atom_site_aniso_U_12
C2 0.038(2) 0.0200(19) 0.0228(18) 0.0000(15) 0.0164(17) -0.0003(16)
C3 0.039(2) 0.022(2) 0.0265(19) -0.0015(16) 0.0131(18) -0.0024(17)
C4 0.034(2) 0.025(2) 0.037(2) -0.0001(18) 0.0088(19) -0.0012(17)
C5 0.033(2) 0.029(2) 0.042(2) -0.0018(18) 0.023(2) -0.0024(17)
C6 0.042(2) 0.023(2) 0.033(2) -0.0015(16) 0.0248(19) -0.0034(18)
C7 0.034(2) 0.025(2) 0.0182(18) 0.0009(15) 0.0114(17) 0.0004(16)
C9 0.048(3) 0.022(2) 0.036(2) 0.0003(17) 0.022(2) 0.0032(18)
C10 0.037(2) 0.034(2) 0.027(2) -0.0003(18) 0.0123(18) -0.0040(18)
N1 0.0317(17) 0.0186(16) 0.0212(15) -0.0012(12) 0.0135(14) -0.0011(13)
O2 0.0360(16) 0.0416(17) 0.0188(13) 0.0037(12) 0.0167(12) 0.0071(13)
Si1 0.0357(6) 0.0245(6) 0.0192(5) 0.0001(4) 0.0125(5) 0.0018(5)
Cl1 0.0396(6) 0.0329(6) 0.0213(5) 0.0008(4) 0.0174(4) 0.0016(4)
Cl2 0.0320(6) 0.0903(11) 0.0455(7) 0.0043(7) 0.0165(5) -0.0059(6)

loop_
_atom_type_symbol
_atom_type_description
_atom_type_scat_dispersion_real
_atom_type_scat_dispersion_imag
_atom_type_scat_source
C C 0.0033 0.0016 'International Tables Vol C Tables 4.2.6.8 and 6.1.1.4'
H H 0.0000 0.0000 'International Tables Vol C Tables 4.2.6.8 and 6.1.1.4'
N N 0.0061 0.0033 'International Tables Vol C Tables 4.2.6.8 and 6.1.1.4'
O O 0.0106 0.0060 'International Tables Vol C Tables 4.2.6.8 and 6.1.1.4'
Si Si 0.0817 0.0704 'International Tables Vol C Tables 4.2.6.8 and 6.1.1.4'
Cl Cl 0.1484 0.1585 'International Tables Vol C Tables 4.2.6.8 and 6.1.1.4'

loop_
_geom_angle_atom_site_label_1
_geom_angle_atom_site_label_2
_geom_angle_atom_site_label_3
_geom_angle
_geom_angle_site_symmetry_1
_geom_angle_site_symmetry_3
O2 C2 N1 114.7(3) . .
O2 C2 C3 125.5(3) . .
N1 C2 C3 119.7(4) . .
C4 C3 C2 120.0(4) . .
C4 C3 H3 120.0 . .
C2 C3 H3 120.0 . .
C3 C4 C5 119.6(4) . .
C3 C4 H4 120.2 . .
C5 C4 H4 120.2 . .
C6 C5 C4 119.4(4) . .
C6 C5 H5 120.3 . .
C4 C5 H5 120.3 . .
C5 C6 N1 120.9(4) . .
C5 C6 H6 119.5 . .
N1 C6 H6 119.5 . .
N1 C7 Si1 111.7(2) . .
N1 C7 H7A 109.3 . .
Si1 C7 H7A 109.3 . .
N1 C7 H7B 109.3 . .
Si1 C7 H7B 109.3 . .
H7A C7 H7B 107.9 . .
Si1 C9 H9A 109.5 . .
Si1 C9 H9B 109.5 . .
H9A C9 H9B 109.5 . .
Si1 C9 H9C 109.5 . .
H9A C9 H9C 109.5 . .
H9B C9 H9C 109.5 . .
Cl2 C10 Si1 110.7(2) . .
Cl2 C10 H10A 109.5 . .
Si1 C10 H10A 109.5 . .
Cl2 C10 H10B 109.5 . .
Si1 C10 H10B 109.5 . .
H10A C10 H10B 108.1 . .
C2 N1 C6 120.3(3) . .
C2 N1 C7 120.5(3) . .
C6 N1 C7 119.2(3) . .
Si1 O1 Si1 169.2(6) 3_867 .
C2 O2 H2 109.5 . .
O1 Si1 O1 10.8(6) 3_867 .
O1 Si1 C10 116.1(4) 3_867 .
O1 Si1 C10 107.7(3) . .
O1 Si1 C9 105.8(3) 3_867 .
O1 Si1 C9 116.1(3) . .
C10 Si1 C9 109.72(19) . .
O1 Si1 C7 109.9(4) 3_867 .
O1 Si1 C7 107.2(4) . .
C10 Si1 C7 104.51(18) . .
C9 Si1 C7 110.95(18) . .

loop_
_geom_bond_atom_site_label_1
_geom_bond_atom_site_label_2
_geom_bond_distance
_geom_bond_site_symmetry_2
C2 O2 1.319(5) .
C2 N1 1.350(5) .
C2 C3 1.400(6) .
C3 C4 1.362(6) .
C3 H3 0.9500 .
C4 C5 1.404(6) .
C4 H4 0.9500 .
C5 C6 1.352(6) .
C5 H5 0.9500 .
C6 N1 1.378(5) .
C6 H6 0.9500 .
C7 N1 1.483(5) .
C7 Si1 1.893(4) .
C7 H7A 0.9900 .
C7 H7B 0.9900 .
C9 Si1 1.889(4) .
C9 H9A 0.9800 .
C9 H9B 0.9800 .
C9 H9C 0.9800 .
C10 Cl2 1.787(4) .
C10 Si1 1.858(4) .
C10 H10A 0.9900 .
C10 H10B 0.9900 .
O1 Si1 1.605(10) 3_867
O1 Si1 1.642(10) .
O2 H2 0.8400 .
Si1 O1 1.605(10) 3_867

loop_
_geom_hbond_atom_site_label_D
_geom_hbond_atom_site_label_H
_geom_hbond_atom_site_label_A
_geom_hbond_distance_DH
_geom_hbond_distance_HA
_geom_hbond_distance_DA
_geom_hbond_angle_DHA
_geom_hbond_site_symmetry_A
O2 H2 Cl1 0.84 2.04 2.863(3) 165.7 1_655
